data_7042375
loop_
_publ_author_name
'Reuter, K.'
'Maas, R. G. M.'
'Reuter, A.'
'Kilgenstein, F.'
'Asfaha, Y.'
'von H\"anisch, C'

_publ_section_title
;
 Synthesis of heteroatomic bridged paracyclophanes.
;
_journal_issue 14
_journal_name_full 'Dalton transactions (Cambridge, England : 2003)'
_journal_page_first 4530
_journal_page_last 4541
_journal_paper_doi 10.1039/c7dt00321h
_journal_volume 46
_journal_year 2017
_chemical_formula_moiety 'C18 H34 O2 Si2, 0.5(C H Cl3)'
_chemical_formula_sum 'C18.5 H34.5 Cl1.5 O2 Si2'
_chemical_formula_weight 398.31
_chemical_name_systematic
;
 ?
;
_space_group_crystal_system triclinic
_space_group_IT_number 2
_space_group_name_Hall '-P 1'
_space_group_name_H-M_alt 'P -1'
_symmetry_space_group_name_Hall '-P 1'
_symmetry_space_group_name_H-M 'P -1'
_atom_sites_solution_hydrogens mixed
_audit_creation_date 2016-11-15
_audit_creation_method
;
Olex2 1.2
(compiled 2016.11.07 svn.r3352 for OlexSys, GUI svn.r5261)
;
_audit_update_record
;
2017-01-13 deposited with the CCDC.
2017-02-24 downloaded from the CCDC.
;
_cell_angle_alpha 104.231(2)
_cell_angle_beta 105.552(2)
_cell_angle_gamma 101.563(2)
_cell_formula_units_Z 4
_cell_length_a 12.4377(9)
_cell_length_b 12.9833(8)
_cell_length_c 15.6637(10)
_cell_measurement_reflns_used 7614
_cell_measurement_temperature 100(2)
_cell_measurement_theta_max 25.25
_cell_measurement_theta_min 2.48
_cell_volume 2263.9(3)
_computing_cell_refinement 'SAINT v8.34A (Bruker, 2013)'
_computing_data_reduction 'SAINT v8.34A (Bruker, 2013)'
_computing_molecular_graphics 'Olex2 (Dolomanov et al., 2009)'
_computing_publication_material 'Olex2 (Dolomanov et al., 2009)'
_computing_structure_refinement 'XL (Sheldrick, 2008)'
_computing_structure_solution 'SHELXS-2013 (Sheldrick, 2013)'
_diffrn_ambient_temperature 100(2)
_diffrn_measured_fraction_theta_full 0.998
_diffrn_measured_fraction_theta_max 0.998
_diffrn_measurement_device_type 'Bruker APEX-II CCD'
_diffrn_measurement_method '\f and \w scans'
_diffrn_radiation_type MoK\a
_diffrn_radiation_wavelength 0.71073
_diffrn_reflns_av_R_equivalents 0.0773
_diffrn_reflns_av_unetI/netI 0.0506
_diffrn_reflns_Laue_measured_fraction_full 0.998
_diffrn_reflns_Laue_measured_fraction_max 0.998
_diffrn_reflns_limit_h_max 14
_diffrn_reflns_limit_h_min -14
_diffrn_reflns_limit_k_max 15
_diffrn_reflns_limit_k_min -15
_diffrn_reflns_limit_l_max 18
_diffrn_reflns_limit_l_min -18
_diffrn_reflns_number 41342
_diffrn_reflns_point_group_measured_fraction_full 0.998
_diffrn_reflns_point_group_measured_fraction_max 0.998
_diffrn_reflns_theta_full 25.301
_diffrn_reflns_theta_max 25.301
_diffrn_reflns_theta_min 2.480
_diffrn_standards_number 0
_exptl_absorpt_coefficient_mu 0.342
_exptl_absorpt_correction_T_max 0.7452
_exptl_absorpt_correction_T_min 0.7052
_exptl_absorpt_correction_type multi-scan
_exptl_absorpt_process_details
;
SADABS-2014/5 (Bruker,2014/5) was used for absorption correction.
wR2(int) was 0.1136 before and 0.0751 after correction.
The Ratio of minimum to maximum transmission is 0.9463.
The \l/2 correction factor is Not present.
;
_exptl_crystal_colour colourless
_exptl_crystal_colour_primary colourless
_exptl_crystal_density_diffrn 1.169
_exptl_crystal_density_meas 1.169
_exptl_crystal_description plate
_exptl_crystal_F_000 860
_exptl_crystal_size_max 0.332
_exptl_crystal_size_mid 0.251
_exptl_crystal_size_min 0.052
_refine_diff_density_max 0.416
_refine_diff_density_min -0.372
_refine_diff_density_rms 0.060
_refine_ls_extinction_method none
_refine_ls_goodness_of_fit_ref 1.028
_refine_ls_hydrogen_treatment mixed
_refine_ls_matrix_type full
_refine_ls_number_parameters 457
_refine_ls_number_reflns 8233
_refine_ls_number_restraints 0
_refine_ls_restrained_S_all 1.028
_refine_ls_R_factor_all 0.0720
_refine_ls_R_factor_gt 0.0424
_refine_ls_shift/su_max 0.001
_refine_ls_shift/su_mean 0.000
_refine_ls_structure_factor_coef Fsqd
_refine_ls_weighting_details 'w=1/[\s^2^(Fo^2^)+(0.0349P)^2^+1.5976P] where P=(Fo^2^+2Fc^2^)/3'
_refine_ls_weighting_scheme calc
_refine_ls_wR_factor_gt 0.0850
_refine_ls_wR_factor_ref 0.0955
_reflns_Friedel_coverage 0.000
_reflns_number_gt 6080
_reflns_number_total 8233
_reflns_threshold_expression 'I > 2\s(I)'
_cod_data_source_file c7dt00321h1.cif
_cod_data_source_block shelx
_cod_depositor_comments
;
Adding full bibliography for 7042367--7042376.cif.

2017-11-20
Z value and formula fixed to values more according to usual
chemical conventions.                 miguel
;
_cod_original_formula_sum 'C37 H69 Cl3 O4 Si4'
_cod_original_formula_weight 796.63
_cod_original_formula_moiety '2(C18 H34 O2 Si2), C H Cl3'
_cod_original_formula_units_Z 2
_cod_database_code 7042375
_shelx_space_group_comment
;
The symmetry employed for this shelxl refinement is uniquely defined
by the following loop, which should always be used as a source of
symmetry information in preference to the above space-group names.
They are only intended as comments.
;
_olex2_refinement_description
;
1. Fixed Uiso
 At 1.2 times of:
  All C(H) groups
 At 1.5 times of:
  All C(H,H,H) groups, All O(H) groups
2.a Ternary CH refined with riding coordinates:
 C10(H10), C15(H15), C7(H7), C21(H21), C32(H32), C34(H34), C3AA(H3AA),
 C6AA(H6AA)
2.b Aromatic/amide H refined with riding coordinates:
 C31(H31), C28(H28), C6(H6), C4(H4), C5(H5), C3(H3), C2AA(H2AA), C0AA(H0AA)
2.c Idealised Me refined as rotating group:
 C11(H11A,H11B,H11C), C16(H16A,H16B,H16C), C12(H12A,H12B,H12C), C9(H9A,H9B,
 H9C), C22(H22A,H22B,H22C), C14(H14A,H14B,H14C), C8(H8A,H8B,H8C), C20(H20A,H20B,
 H20C), C29(H29A,H29B,H29C), C33(H33A,H33B,H33C), C36(H36A,H36B,H36C), C35(H35A,
 H35B,H35C), C8AA(H8AA,H8AB,H8AC), C7AA(H7AA,H7AB,H7AC), C4AA(H4AA,H4AB,H4AC),
 C5AA(H5AA,H5AB,H5AC)
2.d Idealised tetrahedral OH refined as rotating group:
 O1(H1), O2(H2), O4(H4A), O0AA(H0AB)
;
_shelx_shelxl_version_number 2014/7
_olex2_submission_special_instructions 'No special instructions were received'

loop_
_space_group_symop_operation_xyz
'x, y, z'
'-x, -y, -z'

loop_
_atom_site_label
_atom_site_type_symbol
_atom_site_fract_x
_atom_site_fract_y
_atom_site_fract_z
_atom_site_U_iso_or_equiv
_atom_site_adp_type
_atom_site_occupancy
_atom_site_site_symmetry_order
_atom_site_calc_flag
_atom_site_refinement_flags_posn
C10 C 0.75911(19) 0.80598(19) 0.73131(16) 0.0169(5) Uani 1 1 d .
H10 H 0.7345 0.7583 0.7664 0.020 Uiso 1 1 calc R
C15 C 0.97628(19) 1.25813(19) 0.51157(15) 0.0136(5) Uani 1 1 d .
H15 H 1.0241 1.2979 0.5770 0.016 Uiso 1 1 calc R
C11 C 0.8902(2) 0.8222(2) 0.75034(19) 0.0249(6) Uani 1 1 d .
H11A H 0.9037 0.7518 0.7281 0.037 Uiso 1 1 calc GR
H11B H 0.9312 0.8544 0.8163 0.037 Uiso 1 1 calc GR
H11C H 0.9177 0.8707 0.7185 0.037 Uiso 1 1 calc GR
C16 C 1.0130(2) 1.3289(2) 0.45307(16) 0.0186(5) Uani 1 1 d .
H16A H 1.0935 1.3365 0.4597 0.028 Uiso 1 1 calc GR
H16B H 1.0024 1.4008 0.4744 0.028 Uiso 1 1 calc GR
H16C H 0.9661 1.2934 0.3885 0.028 Uiso 1 1 calc GR
C7 C 0.8191(2) 1.0170(2) 0.89931(16) 0.0201(5) Uani 1 1 d .
H7 H 0.8995 1.0424 0.9008 0.024 Uiso 1 1 calc R
C21 C 0.79168(19) 1.37958(18) 0.53852(16) 0.0139(5) Uani 1 1 d .
H21 H 0.8047 1.4169 0.4933 0.017 Uiso 1 1 calc R
C12 C 0.6914(2) 0.7447(2) 0.62741(17) 0.0234(6) Uani 1 1 d .
H12A H 0.7188 0.7861 0.5906 0.035 Uiso 1 1 calc GR
H12B H 0.6100 0.7372 0.6158 0.035 Uiso 1 1 calc GR
H12C H 0.7031 0.6726 0.6108 0.035 Uiso 1 1 calc GR
C9 C 0.8182(2) 0.9436(3) 0.96233(18) 0.0334(7) Uani 1 1 d .
H9A H 0.8638 0.9874 1.0257 0.050 Uiso 1 1 calc GR
H9B H 0.8507 0.8847 0.9421 0.050 Uiso 1 1 calc GR
H9C H 0.7396 0.9128 0.9586 0.050 Uiso 1 1 calc GR
C22 C 0.6651(2) 1.3658(2) 0.53424(18) 0.0224(6) Uani 1 1 d .
H22A H 0.6493 1.3278 0.5769 0.034 Uiso 1 1 calc GR
H22B H 0.6141 1.3235 0.4719 0.034 Uiso 1 1 calc GR
H22C H 0.6523 1.4375 0.5513 0.034 Uiso 1 1 calc GR
C14 C 1.0033(2) 1.1470(2) 0.48513(18) 0.0230(6) Uani 1 1 d .
H14A H 0.9579 1.1057 0.4212 0.034 Uiso 1 1 calc GR
H14B H 0.9844 1.1057 0.5248 0.034 Uiso 1 1 calc GR
H14C H 1.0846 1.1600 0.4929 0.034 Uiso 1 1 calc GR
C8 C 0.7825(2) 1.1204(2) 0.93764(18) 0.0337(7) Uani 1 1 d .
H8A H 0.7053 1.0980 0.9401 0.051 Uiso 1 1 calc GR
H8B H 0.7837 1.1654 0.8974 0.051 Uiso 1 1 calc GR
H8C H 0.8357 1.1622 0.9993 0.051 Uiso 1 1 calc GR
O1 O 0.73207(13) 1.17277(13) 0.39542(10) 0.0169(4) Uani 1 1 d .
H1 H 0.7021 1.2150 0.3727 0.025 Uiso 1 1 calc GR
O2 O 0.58681(13) 0.90788(14) 0.76307(12) 0.0204(4) Uani 1 1 d .
H2 H 0.5655 0.9643 0.7706 0.031 Uiso 1 1 calc GR
C20 C 0.8743(2) 1.4542(2) 0.63557(17) 0.0226(6) Uani 1 1 d .
H20A H 0.8568 1.5239 0.6502 0.034 Uiso 1 1 calc GR
H20B H 0.9533 1.4667 0.6361 0.034 Uiso 1 1 calc GR
H20C H 0.8647 1.4189 0.6812 0.034 Uiso 1 1 calc GR
C31 C 0.53784(19) 1.35735(18) 0.03981(15) 0.0138(5) Uani 1 1 d .
H31 H 0.5613 1.4340 0.0670 0.017 Uiso 1 1 calc R
C30 C 0.54869(18) 1.29023(18) 0.09756(15) 0.0112(5) Uani 1 1 d .
C32 C 0.59635(19) 1.48228(18) 0.27437(15) 0.0136(5) Uani 1 1 d .
H32 H 0.6055 1.5288 0.2346 0.016 Uiso 1 1 calc R
C34 C 0.79053(19) 1.3779(2) 0.23919(16) 0.0178(5) Uani 1 1 d .
H34 H 0.8349 1.4081 0.3062 0.021 Uiso 1 1 calc R
C29 C 0.4694(2) 1.4577(2) 0.27170(18) 0.0227(6) Uani 1 1 d .
H29A H 0.4578 1.4122 0.3102 0.034 Uiso 1 1 calc GR
H29B H 0.4186 1.4194 0.2086 0.034 Uiso 1 1 calc GR
H29C H 0.4523 1.5261 0.2946 0.034 Uiso 1 1 calc GR
C33 C 0.6791(2) 1.54852(19) 0.37387(16) 0.0210(6) Uani 1 1 d .
H33A H 0.6591 1.6155 0.3956 0.031 Uiso 1 1 calc GR
H33B H 0.7578 1.5666 0.3737 0.031 Uiso 1 1 calc GR
H33C H 0.6722 1.5048 0.4145 0.031 Uiso 1 1 calc GR
C28 C 0.50916(19) 1.17569(19) 0.05294(16) 0.0155(5) Uani 1 1 d .
H28 H 0.5131 1.1283 0.0888 0.019 Uiso 1 1 calc R
C36 C 0.8182(2) 1.2703(2) 0.20019(18) 0.0296(6) Uani 1 1 d .
H36A H 0.7744 1.2381 0.1347 0.044 Uiso 1 1 calc GR
H36B H 0.7978 1.2194 0.2324 0.044 Uiso 1 1 calc GR
H36C H 0.8999 1.2857 0.2089 0.044 Uiso 1 1 calc GR
C35 C 0.8298(2) 1.4636(2) 0.19327(19) 0.0302(7) Uani 1 1 d .
H35A H 0.9108 1.4738 0.2006 0.045 Uiso 1 1 calc GR
H35B H 0.8185 1.5328 0.2226 0.045 Uiso 1 1 calc GR
H35C H 0.7847 1.4376 0.1280 0.045 Uiso 1 1 calc GR
O4 O 0.60239(14) 1.26307(13) 0.28068(11) 0.0185(4) Uani 1 1 d .
H4A H 0.5332 1.2283 0.2576 0.028 Uiso 1 1 calc GR
C37 C 0.1447(2) 0.4289(3) 0.0266(2) 0.0331(7) Uani 1 1 d .
Si1 Si 0.82032(5) 1.24149(5) 0.50366(4) 0.01074(14) Uani 1 1 d .
Si4 Si 0.63214(5) 1.35227(5) 0.22534(4) 0.01142(14) Uani 1 1 d .
Si2 Si 0.72688(5) 0.94019(5) 0.77442(4) 0.01259(14) Uani 1 1 d .
C1 C 0.78838(18) 1.15917(18) 0.58122(15) 0.0117(5) Uani 1 1 d .
C6 C 0.87008(19) 1.17898(19) 0.66894(16) 0.0140(5) Uani 1 1 d .
H6 H 0.9385 1.2365 0.6895 0.017 Uiso 1 1 calc R
C4 C 0.68587(19) 1.07363(18) 0.55502(16) 0.0142(5) Uani 1 1 d .
H4 H 0.6286 1.0587 0.4978 0.017 Uiso 1 1 calc R
C2 C 0.75081(18) 1.02946(18) 0.69934(15) 0.0114(5) Uani 1 1 d .
C5 C 0.85232(19) 1.11566(18) 0.72614(15) 0.0131(5) Uani 1 1 d .
H5 H 0.9093 1.1311 0.7836 0.016 Uiso 1 1 calc R
C3 C 0.66733(19) 1.01030(19) 0.61243(16) 0.0144(5) Uani 1 1 d .
H3 H 0.5981 0.9541 0.5927 0.017 Uiso 1 1 calc R
C1AA C 0.45658(18) 1.19794(18) -0.10137(15) 0.0109(5) Uani 1 1 d .
C2AA C 0.46417(19) 1.13110(19) -0.04385(15) 0.0146(5) Uani 1 1 d .
H2AA H 0.4384 1.0545 -0.0711 0.017 Uiso 1 1 calc R
C0AA C 0.49326(19) 1.31271(18) -0.05639(15) 0.0135(5) Uani 1 1 d .
H0AA H 0.4874 1.3601 -0.0923 0.016 Uiso 1 1 calc R
Si0A Si 0.39965(5) 1.14131(5) -0.23167(4) 0.01091(14) Uani 1 1 d .
O0AA O 0.42350(14) 1.01900(13) -0.26331(11) 0.0182(4) Uani 1 1 d .
H0AB H 0.3669 0.9760 -0.3071 0.027 Uiso 1 1 calc GR
C3AA C 0.23867(19) 1.12042(19) -0.27556(16) 0.0144(5) Uani 1 1 d .
H3AA H 0.2097 1.0790 -0.3425 0.017 Uiso 1 1 calc R
C6AA C 0.47847(19) 1.24027(18) -0.27897(15) 0.0127(5) Uani 1 1 d .
H6AA H 0.4581 1.3097 -0.2612 0.015 Uiso 1 1 calc R
C8AA C 0.4373(2) 1.1968(2) -0.38592(16) 0.0183(5) Uani 1 1 d .
H8AA H 0.4647 1.1340 -0.4057 0.028 Uiso 1 1 calc GR
H8AB H 0.4677 1.2541 -0.4091 0.028 Uiso 1 1 calc GR
H8AC H 0.3538 1.1751 -0.4100 0.028 Uiso 1 1 calc GR
C7AA C 0.61148(19) 1.2677(2) -0.23836(17) 0.0185(5) Uani 1 1 d .
H7AA H 0.6360 1.2968 -0.1715 0.028 Uiso 1 1 calc GR
H7AB H 0.6470 1.3218 -0.2622 0.028 Uiso 1 1 calc GR
H7AC H 0.6347 1.2016 -0.2560 0.028 Uiso 1 1 calc GR
C4AA C 0.2099(2) 1.2314(2) -0.26376(18) 0.0220(6) Uani 1 1 d .
H4AA H 0.2429 1.2761 -0.1992 0.033 Uiso 1 1 calc GR
H4AB H 0.1270 1.2182 -0.2841 0.033 Uiso 1 1 calc GR
H4AC H 0.2419 1.2695 -0.3007 0.033 Uiso 1 1 calc GR
C5AA C 0.1752(2) 1.0524(2) -0.22703(18) 0.0249(6) Uani 1 1 d .
H5AA H 0.1916 0.9821 -0.2364 0.037 Uiso 1 1 calc GR
H5AB H 0.0928 1.0407 -0.2530 0.037 Uiso 1 1 calc GR
H5AC H 0.2014 1.0918 -0.1613 0.037 Uiso 1 1 calc GR
H37 H 0.159(2) 0.509(3) 0.040(2) 0.043(9) Uiso 1 1 d .
Cl1 Cl 0.02041(7) 0.36227(7) -0.07256(6) 0.0464(2) Uani 1 1 d .
Cl2 Cl 0.26614(7) 0.39009(7) 0.00911(5) 0.0437(2) Uani 1 1 d .
Cl3 Cl 0.12192(9) 0.40059(10) 0.12502(6) 0.0709(3) Uani 1 1 d .

loop_
_atom_site_aniso_label
_atom_site_aniso_U_11
_atom_site_aniso_U_22
_atom_site_aniso_U_33
_atom_site_aniso_U_23
_atom_site_aniso_U_13
_atom_site_aniso_U_12
C10 0.0158(12) 0.0189(13) 0.0207(13) 0.0127(11) 0.0074(10) 0.0052(10)
C15 0.0114(11) 0.0165(13) 0.0108(12) 0.0046(10) 0.0019(9) 0.0014(9)
C11 0.0191(14) 0.0247(15) 0.0357(16) 0.0114(13) 0.0117(12) 0.0107(11)
C16 0.0154(12) 0.0231(14) 0.0185(13) 0.0086(11) 0.0074(10) 0.0029(10)
C7 0.0154(12) 0.0302(15) 0.0142(13) 0.0081(11) 0.0048(10) 0.0043(11)
C21 0.0166(12) 0.0123(12) 0.0142(12) 0.0071(10) 0.0061(10) 0.0021(10)
C12 0.0264(14) 0.0175(14) 0.0252(15) 0.0057(12) 0.0073(12) 0.0074(11)
C9 0.0285(15) 0.053(2) 0.0206(15) 0.0221(14) 0.0060(12) 0.0057(14)
C22 0.0233(14) 0.0262(15) 0.0251(14) 0.0125(12) 0.0125(11) 0.0112(11)
C14 0.0199(13) 0.0232(14) 0.0291(15) 0.0082(12) 0.0109(11) 0.0096(11)
C8 0.0349(17) 0.0414(18) 0.0191(14) -0.0009(13) 0.0100(13) 0.0105(14)
O1 0.0168(9) 0.0175(9) 0.0136(9) 0.0053(7) 0.0006(7) 0.0041(7)
O2 0.0134(9) 0.0276(10) 0.0252(10) 0.0145(9) 0.0079(7) 0.0068(7)
C20 0.0302(15) 0.0147(13) 0.0210(14) 0.0037(11) 0.0086(11) 0.0049(11)
C31 0.0165(12) 0.0082(12) 0.0152(12) 0.0023(10) 0.0037(10) 0.0038(9)
C30 0.0109(11) 0.0110(12) 0.0117(12) 0.0021(9) 0.0038(9) 0.0048(9)
C32 0.0171(12) 0.0118(12) 0.0126(12) 0.0058(10) 0.0054(10) 0.0031(10)
C34 0.0147(12) 0.0263(14) 0.0112(12) 0.0062(11) 0.0028(10) 0.0054(10)
C29 0.0232(14) 0.0186(14) 0.0313(15) 0.0089(12) 0.0144(12) 0.0081(11)
C33 0.0327(15) 0.0131(13) 0.0141(13) 0.0026(10) 0.0045(11) 0.0068(11)
C28 0.0194(13) 0.0133(13) 0.0148(12) 0.0063(10) 0.0050(10) 0.0054(10)
C36 0.0243(15) 0.0424(18) 0.0215(14) 0.0029(13) 0.0064(12) 0.0191(13)
C35 0.0152(13) 0.0473(18) 0.0289(16) 0.0195(14) 0.0064(12) 0.0028(12)
O4 0.0229(9) 0.0143(9) 0.0158(9) 0.0057(7) 0.0037(7) 0.0022(7)
C37 0.0341(17) 0.0365(19) 0.0286(16) 0.0077(14) 0.0109(13) 0.0122(14)
Si1 0.0106(3) 0.0101(3) 0.0104(3) 0.0044(3) 0.0022(2) 0.0010(2)
Si4 0.0131(3) 0.0106(3) 0.0102(3) 0.0039(3) 0.0027(3) 0.0035(3)
Si2 0.0101(3) 0.0168(3) 0.0131(3) 0.0082(3) 0.0043(3) 0.0037(3)
C1 0.0115(11) 0.0123(12) 0.0138(12) 0.0058(10) 0.0052(9) 0.0051(9)
C6 0.0099(11) 0.0125(12) 0.0174(12) 0.0044(10) 0.0032(10) 0.0009(9)
C4 0.0131(12) 0.0138(12) 0.0142(12) 0.0052(10) 0.0012(9) 0.0039(10)
C2 0.0119(11) 0.0128(12) 0.0118(12) 0.0041(10) 0.0061(9) 0.0050(9)
C5 0.0110(11) 0.0164(13) 0.0117(12) 0.0054(10) 0.0018(9) 0.0052(10)
C3 0.0121(12) 0.0115(12) 0.0174(12) 0.0046(10) 0.0040(10) -0.0003(9)
C1AA 0.0087(11) 0.0112(12) 0.0128(12) 0.0021(10) 0.0034(9) 0.0049(9)
C2AA 0.0185(12) 0.0082(12) 0.0149(12) 0.0019(10) 0.0040(10) 0.0036(10)
C0AA 0.0167(12) 0.0124(12) 0.0124(12) 0.0060(10) 0.0029(10) 0.0059(10)
Si0A 0.0114(3) 0.0094(3) 0.0105(3) 0.0021(3) 0.0027(2) 0.0027(2)
O0AA 0.0209(9) 0.0111(9) 0.0193(9) 0.0014(7) 0.0059(7) 0.0031(7)
C3AA 0.0127(12) 0.0151(12) 0.0130(12) 0.0043(10) 0.0020(9) 0.0019(10)
C6AA 0.0133(12) 0.0088(12) 0.0149(12) 0.0018(10) 0.0044(9) 0.0034(9)
C8AA 0.0183(13) 0.0189(13) 0.0169(13) 0.0049(11) 0.0074(10) 0.0021(10)
C7AA 0.0158(12) 0.0188(13) 0.0198(13) 0.0047(11) 0.0067(10) 0.0035(10)
C4AA 0.0137(13) 0.0241(14) 0.0304(15) 0.0120(12) 0.0062(11) 0.0077(11)
C5AA 0.0154(13) 0.0285(15) 0.0320(15) 0.0142(13) 0.0077(11) 0.0031(11)
Cl1 0.0352(4) 0.0482(5) 0.0405(5) 0.0044(4) 0.0024(4) 0.0052(4)
Cl2 0.0384(4) 0.0647(6) 0.0383(4) 0.0193(4) 0.0200(4) 0.0235(4)
Cl3 0.0721(6) 0.1330(10) 0.0455(5) 0.0465(6) 0.0413(5) 0.0582(7)

loop_
_atom_type_symbol
_atom_type_description
_atom_type_scat_dispersion_real
_atom_type_scat_dispersion_imag
_atom_type_scat_source
C C 0.0033 0.0016 'International Tables Vol C Tables 4.2.6.8 and 6.1.1.4'
H H 0.0000 0.0000 'International Tables Vol C Tables 4.2.6.8 and 6.1.1.4'
Cl Cl 0.1484 0.1585 'International Tables Vol C Tables 4.2.6.8 and 6.1.1.4'
O O 0.0106 0.0060 'International Tables Vol C Tables 4.2.6.8 and 6.1.1.4'
Si Si 0.0817 0.0704 'International Tables Vol C Tables 4.2.6.8 and 6.1.1.4'

loop_
_geom_angle_atom_site_label_1
_geom_angle_atom_site_label_2
_geom_angle_atom_site_label_3
_geom_angle
C11 C10 H10 107.3
C11 C10 Si2 111.70(16)
C12 C10 H10 107.3
C12 C10 C11 110.1(2)
C12 C10 Si2 112.78(16)
Si2 C10 H10 107.3
C16 C15 H15 107.2
C16 C15 Si1 111.93(15)
C14 C15 H15 107.2
C14 C15 C16 110.40(19)
C14 C15 Si1 112.68(16)
Si1 C15 H15 107.2
C10 C11 H11A 109.5
C10 C11 H11B 109.5
C10 C11 H11C 109.5
H11A C11 H11B 109.5
H11A C11 H11C 109.5
H11B C11 H11C 109.5
C15 C16 H16A 109.5
C15 C16 H16B 109.5
C15 C16 H16C 109.5
H16A C16 H16B 109.5
H16A C16 H16C 109.5
H16B C16 H16C 109.5
C9 C7 H7 107.4
C9 C7 C8 110.6(2)
C9 C7 Si2 112.70(18)
C8 C7 H7 107.4
C8 C7 Si2 111.01(17)
Si2 C7 H7 107.4
C22 C21 H21 107.6
C22 C21 C20 110.2(2)
C22 C21 Si1 111.12(16)
C20 C21 H21 107.6
C20 C21 Si1 112.43(16)
Si1 C21 H21 107.6
C10 C12 H12A 109.5
C10 C12 H12B 109.5
C10 C12 H12C 109.5
H12A C12 H12B 109.5
H12A C12 H12C 109.5
H12B C12 H12C 109.5
C7 C9 H9A 109.5
C7 C9 H9B 109.5
C7 C9 H9C 109.5
H9A C9 H9B 109.5
H9A C9 H9C 109.5
H9B C9 H9C 109.5
C21 C22 H22A 109.5
C21 C22 H22B 109.5
C21 C22 H22C 109.5
H22A C22 H22B 109.5
H22A C22 H22C 109.5
H22B C22 H22C 109.5
C15 C14 H14A 109.5
C15 C14 H14B 109.5
C15 C14 H14C 109.5
H14A C14 H14B 109.5
H14A C14 H14C 109.5
H14B C14 H14C 109.5
C7 C8 H8A 109.5
C7 C8 H8B 109.5
C7 C8 H8C 109.5
H8A C8 H8B 109.5
H8A C8 H8C 109.5
H8B C8 H8C 109.5
Si1 O1 H1 109.5
Si2 O2 H2 109.5
C21 C20 H20A 109.5
C21 C20 H20B 109.5
C21 C20 H20C 109.5
H20A C20 H20B 109.5
H20A C20 H20C 109.5
H20B C20 H20C 109.5
C30 C31 H31 119.1
C0AA C31 H31 119.1
C0AA C31 C30 121.8(2)
C31 C30 Si4 120.61(16)
C28 C30 C31 116.6(2)
C28 C30 Si4 122.17(16)
C29 C32 H32 107.6
C29 C32 C33 110.5(2)
C29 C32 Si4 111.21(16)
C33 C32 H32 107.6
C33 C32 Si4 112.23(16)
Si4 C32 H32 107.6
C36 C34 H34 107.8
C36 C34 C35 110.5(2)
C36 C34 Si4 111.26(17)
C35 C34 H34 107.8
C35 C34 Si4 111.55(16)
Si4 C34 H34 107.8
C32 C29 H29A 109.5
C32 C29 H29B 109.5
C32 C29 H29C 109.5
H29A C29 H29B 109.5
H29A C29 H29C 109.5
H29B C29 H29C 109.5
C32 C33 H33A 109.5
C32 C33 H33B 109.5
C32 C33 H33C 109.5
H33A C33 H33B 109.5
H33A C33 H33C 109.5
H33B C33 H33C 109.5
C30 C28 H28 119.3
C2AA C28 C30 121.5(2)
C2AA C28 H28 119.3
C34 C36 H36A 109.5
C34 C36 H36B 109.5
C34 C36 H36C 109.5
H36A C36 H36B 109.5
H36A C36 H36C 109.5
H36B C36 H36C 109.5
C34 C35 H35A 109.5
C34 C35 H35B 109.5
C34 C35 H35C 109.5
H35A C35 H35B 109.5
H35A C35 H35C 109.5
H35B C35 H35C 109.5
Si4 O4 H4A 109.5
Cl1 C37 H37 108.6(17)
Cl1 C37 Cl2 111.05(16)
Cl2 C37 H37 109.9(17)
Cl3 C37 H37 106.1(17)
Cl3 C37 Cl1 110.89(17)
Cl3 C37 Cl2 110.26(16)
C15 Si1 C21 111.23(10)
O1 Si1 C15 110.80(10)
O1 Si1 C21 107.58(9)
O1 Si1 C1 108.40(9)
C1 Si1 C15 107.73(10)
C1 Si1 C21 111.08(10)
C30 Si4 C34 107.20(10)
C32 Si4 C30 110.09(10)
C32 Si4 C34 112.13(11)
O4 Si4 C30 110.39(9)
O4 Si4 C32 110.21(10)
O4 Si4 C34 106.73(9)
C10 Si2 C7 111.34(11)
C10 Si2 C2 110.41(10)
C7 Si2 C2 109.78(10)
O2 Si2 C10 106.19(10)
O2 Si2 C7 110.86(10)
O2 Si2 C2 108.16(9)
C6 C1 Si1 120.47(16)
C4 C1 Si1 123.10(16)
C4 C1 C6 116.40(19)
C1 C6 H6 118.9
C5 C6 C1 122.1(2)
C5 C6 H6 118.9
C1 C4 H4 119.2
C3 C4 C1 121.7(2)
C3 C4 H4 119.2
C5 C2 Si2 121.99(16)
C5 C2 C3 117.01(19)
C3 C2 Si2 120.99(16)
C6 C5 C2 121.4(2)
C6 C5 H5 119.3
C2 C5 H5 119.3
C4 C3 C2 121.4(2)
C4 C3 H3 119.3
C2 C3 H3 119.3
C2AA C1AA C0AA 116.5(2)
C2AA C1AA Si0A 123.22(17)
C0AA C1AA Si0A 120.28(16)
C28 C2AA C1AA 121.9(2)
C28 C2AA H2AA 119.0
C1AA C2AA H2AA 119.0
C31 C0AA C1AA 121.7(2)
C31 C0AA H0AA 119.1
C1AA C0AA H0AA 119.1
C1AA Si0A C3AA 110.08(10)
C1AA Si0A C6AA 108.44(10)
O0AA Si0A C1AA 108.29(9)
O0AA Si0A C3AA 107.98(9)
O0AA Si0A C6AA 110.58(9)
C3AA Si0A C6AA 111.42(10)
Si0A O0AA H0AB 109.5
Si0A C3AA H3AA 107.9
C4AA C3AA Si0A 111.37(15)
C4AA C3AA H3AA 107.9
C4AA C3AA C5AA 109.95(19)
C5AA C3AA Si0A 111.74(15)
C5AA C3AA H3AA 107.9
Si0A C6AA H6AA 107.3
C8AA C6AA Si0A 110.86(15)
C8AA C6AA H6AA 107.3
C8AA C6AA C7AA 110.53(18)
C7AA C6AA Si0A 113.29(15)
C7AA C6AA H6AA 107.3
C6AA C8AA H8AA 109.5
C6AA C8AA H8AB 109.5
C6AA C8AA H8AC 109.5
H8AA C8AA H8AB 109.5
H8AA C8AA H8AC 109.5
H8AB C8AA H8AC 109.5
C6AA C7AA H7AA 109.5
C6AA C7AA H7AB 109.5
C6AA C7AA H7AC 109.5
H7AA C7AA H7AB 109.5
H7AA C7AA H7AC 109.5
H7AB C7AA H7AC 109.5
C3AA C4AA H4AA 109.5
C3AA C4AA H4AB 109.5
C3AA C4AA H4AC 109.5
H4AA C4AA H4AB 109.5
H4AA C4AA H4AC 109.5
H4AB C4AA H4AC 109.5
C3AA C5AA H5AA 109.5
C3AA C5AA H5AB 109.5
C3AA C5AA H5AC 109.5
H5AA C5AA H5AB 109.5
H5AA C5AA H5AC 109.5
H5AB C5AA H5AC 109.5

loop_
_geom_bond_atom_site_label_1
_geom_bond_atom_site_label_2
_geom_bond_distance
C10 H10 0.9800
C10 C11 1.538(3)
C10 C12 1.533(3)
C10 Si2 1.871(2)
C15 H15 0.9800
C15 C16 1.537(3)
C15 C14 1.530(3)
C15 Si1 1.875(2)
C11 H11A 0.9600
C11 H11B 0.9600
C11 H11C 0.9600
C16 H16A 0.9600
C16 H16B 0.9600
C16 H16C 0.9600
C7 H7 0.9800
C7 C9 1.531(3)
C7 C8 1.538(4)
C7 Si2 1.875(2)
C21 H21 0.9800
C21 C22 1.530(3)
C21 C20 1.531(3)
C21 Si1 1.876(2)
C12 H12A 0.9600
C12 H12B 0.9600
C12 H12C 0.9600
C9 H9A 0.9600
C9 H9B 0.9600
C9 H9C 0.9600
C22 H22A 0.9600
C22 H22B 0.9600
C22 H22C 0.9600
C14 H14A 0.9600
C14 H14B 0.9600
C14 H14C 0.9600
C8 H8A 0.9600
C8 H8B 0.9600
C8 H8C 0.9600
O1 H1 0.8200
O1 Si1 1.6557(16)
O2 H2 0.8200
O2 Si2 1.6575(16)
C20 H20A 0.9600
C20 H20B 0.9600
C20 H20C 0.9600
C31 H31 0.9300
C31 C30 1.402(3)
C31 C0AA 1.381(3)
C30 C28 1.398(3)
C30 Si4 1.868(2)
C32 H32 0.9800
C32 C29 1.534(3)
C32 C33 1.534(3)
C32 Si4 1.867(2)
C34 H34 0.9800
C34 C36 1.527(3)
C34 C35 1.535(3)
C34 Si4 1.874(2)
C29 H29A 0.9600
C29 H29B 0.9600
C29 H29C 0.9600
C33 H33A 0.9600
C33 H33B 0.9600
C33 H33C 0.9600
C28 H28 0.9300
C28 C2AA 1.389(3)
C36 H36A 0.9600
C36 H36B 0.9600
C36 H36C 0.9600
C35 H35A 0.9600
C35 H35B 0.9600
C35 H35C 0.9600
O4 H4A 0.8200
O4 Si4 1.6502(16)
C37 H37 0.98(3)
C37 Cl1 1.751(3)
C37 Cl2 1.752(3)
C37 Cl3 1.750(3)
Si1 C1 1.872(2)
Si2 C2 1.880(2)
C1 C6 1.400(3)
C1 C4 1.398(3)
C6 H6 0.9300
C6 C5 1.387(3)
C4 H4 0.9300
C4 C3 1.392(3)
C2 C5 1.393(3)
C2 C3 1.402(3)
C5 H5 0.9300
C3 H3 0.9300
C1AA C2AA 1.395(3)
C1AA C0AA 1.401(3)
C1AA Si0A 1.867(2)
C2AA H2AA 0.9300
C0AA H0AA 0.9300
Si0A O0AA 1.6541(16)
Si0A C3AA 1.873(2)
Si0A C6AA 1.874(2)
O0AA H0AB 0.8200
C3AA H3AA 0.9800
C3AA C4AA 1.533(3)
C3AA C5AA 1.534(3)
C6AA H6AA 0.9800
C6AA C8AA 1.532(3)
C6AA C7AA 1.535(3)
C8AA H8AA 0.9600
C8AA H8AB 0.9600
C8AA H8AC 0.9600
C7AA H7AA 0.9600
C7AA H7AB 0.9600
C7AA H7AC 0.9600
C4AA H4AA 0.9600
C4AA H4AB 0.9600
C4AA H4AC 0.9600
C5AA H5AA 0.9600
C5AA H5AB 0.9600
C5AA H5AC 0.9600

loop_
_geom_torsion_atom_site_label_1
_geom_torsion_atom_site_label_2
_geom_torsion_atom_site_label_3
_geom_torsion_atom_site_label_4
_geom_torsion
C10 Si2 C2 C5 -99.6(2)
C10 Si2 C2 C3 79.1(2)
C15 Si1 C1 C6 40.9(2)
C15 Si1 C1 C4 -136.99(19)
C11 C10 Si2 C7 -51.40(19)
C11 C10 Si2 O2 -172.16(16)
C11 C10 Si2 C2 70.82(18)
C16 C15 Si1 C21 -55.80(19)
C16 C15 Si1 O1 63.82(18)
C16 C15 Si1 C1 -177.76(16)
C7 Si2 C2 C5 23.5(2)
C7 Si2 C2 C3 -157.78(18)
C21 Si1 C1 C6 -81.2(2)
C21 Si1 C1 C4 101.0(2)
C12 C10 Si2 C7 -175.98(16)
C12 C10 Si2 O2 63.25(18)
C12 C10 Si2 C2 -53.77(19)
C9 C7 Si2 C10 -48.9(2)
C9 C7 Si2 O2 69.1(2)
C9 C7 Si2 C2 -171.44(17)
C22 C21 Si1 C15 -178.65(15)
C22 C21 Si1 O1 59.84(17)
C22 C21 Si1 C1 -58.65(18)
C14 C15 Si1 C21 179.06(16)
C14 C15 Si1 O1 -61.33(18)
C14 C15 Si1 C1 57.10(19)
C8 C7 Si2 C10 -173.50(17)
C8 C7 Si2 O2 -55.5(2)
C8 C7 Si2 C2 63.92(19)
O1 Si1 C1 C6 160.82(17)
O1 Si1 C1 C4 -17.0(2)
O2 Si2 C2 C5 144.60(18)
O2 Si2 C2 C3 -36.7(2)
C20 C21 Si1 C15 -54.63(18)
C20 C21 Si1 O1 -176.14(15)
C20 C21 Si1 C1 65.37(18)
C31 C30 C28 C2AA 1.6(3)
C31 C30 Si4 C32 42.9(2)
C31 C30 Si4 C34 -79.3(2)
C31 C30 Si4 O4 164.84(17)
C30 C31 C0AA C1AA 0.0(3)
C30 C28 C2AA C1AA 0.3(3)
C29 C32 Si4 C30 66.75(18)
C29 C32 Si4 C34 -173.99(15)
C29 C32 Si4 O4 -55.25(18)
C33 C32 Si4 C30 -168.87(15)
C33 C32 Si4 C34 -49.61(19)
C33 C32 Si4 O4 69.13(18)
C28 C30 Si4 C32 -146.46(18)
C28 C30 Si4 C34 91.3(2)
C28 C30 Si4 O4 -24.6(2)
C36 C34 Si4 C30 -60.05(18)
C36 C34 Si4 C32 179.01(16)
C36 C34 Si4 O4 58.24(18)
C35 C34 Si4 C30 63.8(2)
C35 C34 Si4 C32 -57.1(2)
C35 C34 Si4 O4 -177.91(17)
Si1 C1 C6 C5 -176.35(17)
Si1 C1 C4 C3 176.70(17)
Si4 C30 C28 C2AA -169.39(17)
Si2 C2 C5 C6 178.29(17)
Si2 C2 C3 C4 -177.90(17)
C1 C6 C5 C2 -0.8(3)
C1 C4 C3 C2 0.0(4)
C6 C1 C4 C3 -1.2(3)
C4 C1 C6 C5 1.7(3)
C5 C2 C3 C4 0.9(3)
C3 C2 C5 C6 -0.5(3)
C1AA Si0A C3AA C4AA 71.51(18)
C1AA Si0A C3AA C5AA -51.89(19)
C1AA Si0A C6AA C8AA 178.70(15)
C1AA Si0A C6AA C7AA 53.78(18)
C2AA C1AA C0AA C31 1.9(3)
C2AA C1AA Si0A O0AA -27.5(2)
C2AA C1AA Si0A C3AA 90.3(2)
C2AA C1AA Si0A C6AA -147.58(18)
C0AA C31 C30 C28 -1.7(3)
C0AA C31 C30 Si4 169.42(17)
C0AA C1AA C2AA C28 -2.0(3)
C0AA C1AA Si0A O0AA 153.13(17)
C0AA C1AA Si0A C3AA -89.03(19)
C0AA C1AA Si0A C6AA 33.1(2)
Si0A C1AA C2AA C28 178.66(17)
Si0A C1AA C0AA C31 -178.76(17)
O0AA Si0A C3AA C4AA -170.46(15)
O0AA Si0A C3AA C5AA 66.14(19)
O0AA Si0A C6AA C8AA 60.11(17)
O0AA Si0A C6AA C7AA -64.82(18)
C3AA Si0A C6AA C8AA -60.00(18)
C3AA Si0A C6AA C7AA 175.08(16)
C6AA Si0A C3AA C4AA -48.83(19)
C6AA Si0A C3AA C5AA -172.23(16)
